data_4506006
loop_
_publ_author_name
'Wang, Xianjuan'
'Liu, Yanhua'
'Xu, Chunying'
'Guo, Qianqian'
'Hou, Hongwei'
'Fan, Yaoting'

_publ_section_title
;
 Series of Cd(II) Metal--Organic Frameworks Based on a Flexible Tripodal
 Ligand and Polycarboxylate Acids: Syntheses, Structures, and
 Photoluminescent Properties
;
_journal_issue 5
_journal_name_full 'Crystal Growth &amp; Design'
_journal_page_first 2435
_journal_paper_doi 10.1021/cg3000729
_journal_volume 12
_journal_year 2012
_chemical_formula_moiety '2(C30 H35 Cd N9 O4), 4(O0.50)'
_chemical_formula_sum 'C60 H76 Cd2 N18 O11'
_chemical_formula_weight 1450.19
_chemical_name_systematic
; 
 ? 
;
_space_group_IT_number 14
_symmetry_cell_setting monoclinic
_symmetry_space_group_name_Hall '-P 2ybc'
_symmetry_space_group_name_H-M 'P 1 21/c 1'
_atom_sites_solution_hydrogens geom
_atom_sites_solution_primary direct
_atom_sites_solution_secondary difmap
_audit_creation_method SHELXL-97
_cell_angle_alpha 90.00
_cell_angle_beta 123.42(2)
_cell_angle_gamma 90.00
_cell_formula_units_Z 2
_cell_length_a 17.217(3)
_cell_length_b 9.803(2)
_cell_length_c 21.927(8)
_cell_measurement_reflns_used 0
_cell_measurement_temperature 293(2)
_cell_measurement_theta_max 27.8764
_cell_measurement_theta_min 1.8665
_cell_volume 3088.9(16)
_computing_cell_refinement 'CrystalClear (Rigaku/MSC Inc., 2006)'
_computing_data_collection 'CrystalClear (Rigaku/MSC Inc., 2006)'
_computing_data_reduction 'CrystalClear (Rigaku/MSC Inc., 2006)'
_computing_molecular_graphics SHELXTL
_computing_publication_material SHELXTL
_computing_structure_refinement 'SHELXL-97 (Sheldrick, 1997)'
_computing_structure_solution 'SHELXS-97 (Sheldrick, 1990)'
_diffrn_ambient_temperature 293(2)
_diffrn_measured_fraction_theta_full 0.993
_diffrn_measured_fraction_theta_max 0.993
_diffrn_radiation_monochromator graphite
_diffrn_radiation_source 'fine-focus sealed tube'
_diffrn_radiation_type MoK\a
_diffrn_radiation_wavelength 0.71073
_diffrn_reflns_av_R_equivalents 0.0440
_diffrn_reflns_av_sigmaI/netI 0.0489
_diffrn_reflns_limit_h_max 22
_diffrn_reflns_limit_h_min -21
_diffrn_reflns_limit_k_max 12
_diffrn_reflns_limit_k_min -12
_diffrn_reflns_limit_l_max 26
_diffrn_reflns_limit_l_min -28
_diffrn_reflns_number 24824
_diffrn_reflns_theta_full 27.91
_diffrn_reflns_theta_max 27.91
_diffrn_reflns_theta_min 2.23
_exptl_absorpt_coefficient_mu 0.765
_exptl_absorpt_correction_T_max 0.0000
_exptl_absorpt_correction_T_min 0.0000
_exptl_absorpt_correction_type none
_exptl_crystal_colour Colourless
_exptl_crystal_density_diffrn 1.559
_exptl_crystal_density_method 'not measured'
_exptl_crystal_description Platelike
_exptl_crystal_F_000 1492
_exptl_crystal_size_max 0.200
_exptl_crystal_size_mid 0.200
_exptl_crystal_size_min 0.200
_refine_diff_density_max 0.468
_refine_diff_density_min -0.489
_refine_diff_density_rms 0.086
_refine_ls_extinction_method none
_refine_ls_goodness_of_fit_ref 1.033
_refine_ls_hydrogen_treatment mixed
_refine_ls_matrix_type full
_refine_ls_number_parameters 413
_refine_ls_number_reflns 7338
_refine_ls_number_restraints 0
_refine_ls_restrained_S_all 1.033
_refine_ls_R_factor_all 0.0653
_refine_ls_R_factor_gt 0.0530
_refine_ls_shift/su_max 0.000
_refine_ls_shift/su_mean 0.000
_refine_ls_structure_factor_coef Fsqd
_refine_ls_weighting_details 'calc w=1/[\s^2^(Fo^2^)+(0.1000P)^2^+0.0000P] where P=(Fo^2^+2Fc^2^)/3'
_refine_ls_weighting_scheme calc
_refine_ls_wR_factor_gt 0.1490
_refine_ls_wR_factor_ref 0.1623
_reflns_number_gt 6235
_reflns_number_total 7338
_reflns_threshold_expression >2sigma(I)
_cod_data_source_file cg3000729_si_002.cif
_cod_data_source_block 1
_cod_depositor_comments
;
The following automatic conversions were performed:

'_symmetry_cell_setting' value 'Monoclinic' changed to 'monoclinic'
according to /home/saulius/struct/CIF-dictionaries/cif_core.dic
dictionary named 'cif_core.dic' version 2.4.1 from
2010-06-29.

'_exptl_absorpt_correction_type' value 'None' changed to
'none' according to
/home/saulius/struct/CIF-dictionaries/cif_core.dic dictionary named
'cif_core.dic' version 2.4.1 from 2010-06-29.

Automatic conversion script
Id: cif_fix_values 1715 2011-07-08 13:25:40Z adriana 
;
_cod_original_cell_volume 3088.9(14)
_cod_original_sg_symbol_Hall '-P 2ybc '
_cod_original_sg_symbol_H-M 'P 21/c '
_cod_database_code 4506006

loop_
_symmetry_equiv_pos_as_xyz
'x, y, z'
'-x, y+1/2, -z+1/2'
'-x, -y, -z'
'x, -y-1/2, z-1/2'

loop_
_atom_site_label
_atom_site_type_symbol
_atom_site_fract_x
_atom_site_fract_y
_atom_site_fract_z
_atom_site_U_iso_or_equiv
_atom_site_adp_type
_atom_site_occupancy
_atom_site_symmetry_multiplicity
_atom_site_calc_flag
_atom_site_refinement_flags
Cd1 Cd -0.102988(17) -0.59501(2) -0.085811(14) 0.02745(12) Uani 1 1 d .
O1 O -0.1164(3) -0.3969(3) -0.1499(2) 0.0647(11) Uani 1 1 d .
O2 O 0.0123(3) -0.4092(3) -0.04436(17) 0.0511(9) Uani 1 1 d .
O3 O 0.0002(2) 0.2721(3) -0.09298(18) 0.0447(7) Uani 1 1 d .
O4 O -0.10635(17) 0.1544(3) -0.09031(14) 0.0353(6) Uani 1 1 d .
N1 N -0.2248(2) -0.6489(4) -0.21450(18) 0.0383(8) Uani 1 1 d .
N2 N -0.3140(3) -0.7682(3) -0.31812(19) 0.0452(9) Uani 1 1 d .
N3 N -0.3162(2) -0.6329(3) -0.33235(17) 0.0319(7) Uani 1 1 d .
N4 N -0.7099(2) -0.8483(4) -0.44331(19) 0.0359(7) Uani 1 1 d .
N5 N -0.6405(3) -0.9297(4) -0.3921(2) 0.0491(10) Uani 1 1 d .
N6 N -0.2187(2) -0.5092(4) -0.07414(19) 0.0381(8) Uani 1 1 d .
N7 N -0.5974(3) -0.8865(3) -0.67301(19) 0.0389(8) Uani 1 1 d .
N8 N -0.6619(3) -0.7850(4) -0.7049(2) 0.0606(12) Uani 1 1 d .
N9 N -0.6393(4) -0.8802(5) -0.7865(2) 0.0656(13) Uani 1 1 d .
C1 C -0.0377(3) -0.3505(4) -0.1044(2) 0.0312(8) Uani 1 1 d .
C2 C -0.0473(3) -0.2156(4) -0.2056(2) 0.0403(10) Uani 1 1 d .
H2A H -0.1147 -0.2170 -0.2320 0.048 Uiso 1 1 calc R
H2B H -0.0277 -0.2945 -0.2206 0.048 Uiso 1 1 calc R
C3 C -0.0049(3) -0.2227(3) -0.12285(19) 0.0270(7) Uani 1 1 d .
C4 C -0.0381(3) -0.0982(3) -0.10058(19) 0.0239(7) Uani 1 1 d .
H4A H -0.1054 -0.0998 -0.1263 0.029 Uiso 1 1 calc R
H4B H -0.0122 -0.1015 -0.0486 0.029 Uiso 1 1 calc R
C5 C -0.0157(4) -0.0851(4) -0.2241(3) 0.0483(12) Uani 1 1 d .
H5 H -0.0422 -0.0815 -0.2767 0.058 Uiso 1 1 calc R
C6 C 0.1023(3) -0.2201(4) -0.0806(3) 0.0434(10) Uani 1 1 d .
H6A H 0.1292 -0.2230 -0.0284 0.052 Uiso 1 1 calc R
H6B H 0.1244 -0.2988 -0.0937 0.052 Uiso 1 1 calc R
C7 C -0.0073(2) 0.0337(4) -0.1190(2) 0.0270(7) Uani 1 1 d .
C8 C 0.0907(5) -0.0821(5) -0.1818(4) 0.0696(19) Uani 1 1 d .
H8A H 0.1126 -0.1592 -0.1960 0.083 Uiso 1 1 calc R
H8B H 0.1108 0.0009 -0.1933 0.083 Uiso 1 1 calc R
C9 C -0.0499(3) 0.0372(4) -0.2017(2) 0.0374(9) Uani 1 1 d .
H9A H -0.1172 0.0347 -0.2279 0.045 Uiso 1 1 calc R
H9B H -0.0323 0.1212 -0.2144 0.045 Uiso 1 1 calc R
C10 C 0.1315(3) -0.0879(4) -0.1007(3) 0.0524(14) Uani 1 1 d .
H10 H 0.1995 -0.0853 -0.0742 0.063 Uiso 1 1 calc R
C11 C 0.0985(3) 0.0353(4) -0.0786(3) 0.0431(10) Uani 1 1 d .
H11A H 0.1183 0.1184 -0.0902 0.052 Uiso 1 1 calc R
H11B H 0.1261 0.0335 -0.0263 0.052 Uiso 1 1 calc R
C12 C -0.0401(2) 0.1613(4) -0.09868(19) 0.0293(8) Uani 1 1 d .
C13 C -0.2582(3) -0.7710(4) -0.2465(2) 0.0435(10) Uani 1 1 d .
H13 H -0.2429 -0.8516 -0.2198 0.052 Uiso 1 1 calc R
C14 C -0.2627(3) -0.5646(4) -0.2708(2) 0.0352(9) Uani 1 1 d .
H14 H -0.2533 -0.4708 -0.2675 0.042 Uiso 1 1 calc R
C15 C -0.3744(3) -0.5811(4) -0.4075(2) 0.0347(9) Uani 1 1 d .
H15A H -0.3393 -0.5836 -0.4301 0.042 Uiso 1 1 calc R
H15B H -0.3909 -0.4869 -0.4065 0.042 Uiso 1 1 calc R
C16 C -0.3940(3) -0.7709(6) -0.5185(3) 0.0552(12) Uani 1 1 d .
H16A H -0.4067 -0.8485 -0.5494 0.083 Uiso 1 1 calc R
H16B H -0.3360 -0.7842 -0.4726 0.083 Uiso 1 1 calc R
H16C H -0.3903 -0.6904 -0.5417 0.083 Uiso 1 1 calc R
C17 C -0.4712(3) -0.7546(4) -0.50585(19) 0.0312(8) Uani 1 1 d .
C18 C -0.4621(2) -0.6647(4) -0.45257(19) 0.0281(7) Uani 1 1 d .
C19 C -0.5313(2) -0.6556(4) -0.4378(2) 0.0324(8) Uani 1 1 d .
C20 C -0.5158(4) -0.5665(5) -0.3753(3) 0.0528(12) Uani 1 1 d .
H20A H -0.5033 -0.6231 -0.3352 0.079 Uiso 1 1 calc R
H20B H -0.5705 -0.5129 -0.3915 0.079 Uiso 1 1 calc R
H20C H -0.4638 -0.5070 -0.3599 0.079 Uiso 1 1 calc R
C21 C -0.6131(2) -0.7311(4) -0.4798(2) 0.0345(9) Uani 1 1 d .
C22 C -0.6265(3) -0.8150(4) -0.5368(2) 0.0373(9) Uani 1 1 d .
C23 C -0.5542(3) -0.8307(4) -0.5475(2) 0.0355(9) Uani 1 1 d .
C24 C -0.5625(4) -0.9379(5) -0.5999(2) 0.0507(12) Uani 1 1 d .
H24A H -0.5018 -0.9786 -0.5802 0.061 Uiso 1 1 calc R
H24B H -0.6039 -1.0091 -0.6034 0.061 Uiso 1 1 calc R
C25 C -0.7193(3) -0.8864(5) -0.5873(3) 0.0596(14) Uani 1 1 d .
H25A H -0.7203 -0.9706 -0.5654 0.089 Uiso 1 1 calc R
H25B H -0.7271 -0.9049 -0.6334 0.089 Uiso 1 1 calc R
H25C H -0.7690 -0.8287 -0.5949 0.089 Uiso 1 1 calc R
C26 C -0.6890(3) -0.7193(4) -0.4650(3) 0.0516(12) Uani 1 1 d .
H26A H -0.6702 -0.6526 -0.4266 0.062 Uiso 1 1 calc R
H26B H -0.7452 -0.6858 -0.5088 0.062 Uiso 1 1 calc R
C27 C -0.2079(3) -0.3964(4) -0.0377(2) 0.0397(10) Uani 1 1 d .
H27 H -0.1509 -0.3566 -0.0037 0.048 Uiso 1 1 calc R
C28 C -0.3120(3) -0.5252(5) -0.1164(3) 0.0512(12) Uani 1 1 d .
H28 H -0.3405 -0.5974 -0.1490 0.061 Uiso 1 1 calc R
C29 C -0.5870(4) -0.9414(6) -0.7228(3) 0.0571(13) Uani 1 1 d .
H29 H -0.5475 -1.0142 -0.7142 0.069 Uiso 1 1 calc R
C30 C -0.6837(4) -0.7872(6) -0.7722(3) 0.0619(14) Uani 1 1 d .
H30 H -0.7273 -0.7278 -0.8078 0.074 Uiso 1 1 calc R
O5 O 0.2809(3) -0.3998(5) -0.3968(3) 0.0882(15) Uani 1 1 d .
O6 O 0.451(3) -0.282(4) -0.286(2) 0.401(18) Uiso 0.50 1 d P

loop_
_atom_site_aniso_label
_atom_site_aniso_U_11
_atom_site_aniso_U_22
_atom_site_aniso_U_33
_atom_site_aniso_U_23
_atom_site_aniso_U_13
_atom_site_aniso_U_12
Cd1 0.02886(18) 0.02002(17) 0.03266(18) -0.00150(10) 0.01644(14) -0.00060(9)
O1 0.047(2) 0.048(2) 0.068(2) 0.0146(16) 0.0128(18) -0.0193(15)
O2 0.074(2) 0.0381(18) 0.0322(16) 0.0060(12) 0.0232(17) -0.0089(14)
O3 0.0425(16) 0.0198(13) 0.070(2) -0.0070(13) 0.0299(16) -0.0028(12)
O4 0.0366(15) 0.0297(15) 0.0392(16) 0.0014(11) 0.0207(13) 0.0052(11)
N1 0.0359(18) 0.0337(18) 0.0301(17) -0.0023(14) 0.0085(14) 0.0006(15)
N2 0.042(2) 0.0304(18) 0.0365(19) -0.0011(15) 0.0048(16) -0.0014(15)
N3 0.0252(15) 0.0319(16) 0.0314(17) 0.0007(14) 0.0110(13) -0.0014(13)
N4 0.0278(16) 0.0387(18) 0.0448(19) 0.0076(16) 0.0222(15) 0.0043(14)
N5 0.0329(19) 0.062(2) 0.055(2) 0.0206(19) 0.0260(18) 0.0111(17)
N6 0.0353(17) 0.042(2) 0.0438(19) -0.0034(15) 0.0258(16) -0.0004(15)
N7 0.042(2) 0.0409(19) 0.0312(18) -0.0010(15) 0.0189(16) 0.0032(15)
N8 0.082(3) 0.064(3) 0.040(2) 0.018(2) 0.036(2) 0.029(2)
N9 0.076(3) 0.085(3) 0.039(2) 0.003(2) 0.034(2) 0.015(3)
C1 0.042(2) 0.0198(17) 0.038(2) -0.0017(15) 0.0255(18) 0.0009(16)
C2 0.059(3) 0.034(2) 0.038(2) -0.0092(18) 0.033(2) -0.0010(19)
C3 0.0333(18) 0.0226(17) 0.0257(17) -0.0006(14) 0.0166(15) 0.0003(14)
C4 0.0264(17) 0.0196(16) 0.0252(17) 0.0001(13) 0.0139(14) -0.0020(13)
C5 0.082(4) 0.040(2) 0.052(3) 0.0039(19) 0.055(3) 0.008(2)
C6 0.034(2) 0.025(2) 0.071(3) 0.0031(19) 0.029(2) 0.0057(16)
C7 0.0274(17) 0.0190(16) 0.0342(19) 0.0016(14) 0.0167(15) 0.0002(14)
C8 0.097(5) 0.037(3) 0.136(6) 0.007(3) 0.103(5) 0.003(3)
C9 0.051(2) 0.034(2) 0.036(2) 0.0070(18) 0.0293(19) 0.0029(19)
C10 0.036(2) 0.034(2) 0.102(4) 0.003(2) 0.047(3) 0.0001(17)
C11 0.029(2) 0.0248(19) 0.071(3) 0.003(2) 0.025(2) -0.0044(16)
C12 0.0286(18) 0.0226(17) 0.0271(18) 0.0002(14) 0.0093(15) 0.0009(15)
C13 0.040(2) 0.036(2) 0.032(2) 0.0004(17) 0.0059(18) -0.0018(18)
C14 0.034(2) 0.0297(19) 0.035(2) -0.0027(16) 0.0143(17) 0.0000(16)
C15 0.0296(18) 0.039(2) 0.031(2) 0.0038(16) 0.0140(16) -0.0054(16)
C16 0.049(3) 0.072(3) 0.056(3) -0.004(2) 0.036(2) 0.001(2)
C17 0.0294(18) 0.038(2) 0.0249(17) 0.0068(15) 0.0142(15) 0.0044(16)
C18 0.0216(16) 0.0342(19) 0.0234(17) 0.0055(15) 0.0091(14) -0.0006(15)
C19 0.0271(18) 0.040(2) 0.0296(18) 0.0066(16) 0.0151(16) 0.0054(16)
C20 0.046(3) 0.069(3) 0.050(3) -0.005(2) 0.030(2) 0.006(2)
C21 0.0241(17) 0.036(2) 0.043(2) 0.0143(17) 0.0184(17) 0.0053(15)
C22 0.0276(18) 0.039(2) 0.033(2) 0.0107(17) 0.0093(16) -0.0019(16)
C23 0.038(2) 0.038(2) 0.0219(17) 0.0051(16) 0.0109(16) -0.0017(17)
C24 0.064(3) 0.042(2) 0.031(2) 0.0027(19) 0.016(2) -0.003(2)
C25 0.038(3) 0.066(3) 0.048(3) 0.004(2) 0.007(2) -0.017(2)
C26 0.040(2) 0.040(2) 0.085(4) 0.016(2) 0.040(3) 0.0068(19)
C27 0.028(2) 0.051(3) 0.040(2) -0.0074(19) 0.0188(18) -0.0005(17)
C28 0.043(2) 0.060(3) 0.055(3) -0.022(2) 0.030(2) -0.015(2)
C29 0.056(3) 0.067(3) 0.049(3) -0.001(3) 0.030(3) 0.012(3)
C30 0.065(3) 0.079(4) 0.041(3) 0.015(3) 0.028(2) 0.022(3)
O5 0.075(3) 0.124(4) 0.071(3) 0.020(2) 0.044(3) 0.033(2)

loop_
_atom_type_symbol
_atom_type_description
_atom_type_scat_dispersion_real
_atom_type_scat_dispersion_imag
_atom_type_scat_source
C C 0.0033 0.0016 'International Tables Vol C Tables 4.2.6.8 and 6.1.1.4'
H H 0.0000 0.0000 'International Tables Vol C Tables 4.2.6.8 and 6.1.1.4'
Cd Cd -0.8075 1.2024 'International Tables Vol C Tables 4.2.6.8 and 6.1.1.4'
N N 0.0061 0.0033 'International Tables Vol C Tables 4.2.6.8 and 6.1.1.4'
O O 0.0106 0.0060 'International Tables Vol C Tables 4.2.6.8 and 6.1.1.4'

loop_
_geom_angle_atom_site_label_1
_geom_angle_atom_site_label_2
_geom_angle_atom_site_label_3
_geom_angle
_geom_angle_site_symmetry_1
_geom_angle_site_symmetry_3
O3 Cd1 N6 166.46(11) 1_545 .
O3 Cd1 O1 104.89(13) 1_545 .
N6 Cd1 O1 87.59(14) . .
O3 Cd1 O2 94.09(12) 1_545 3_545
N6 Cd1 O2 84.07(13) . 3_545
O1 Cd1 O2 119.31(12) . 3_545
O3 Cd1 O4 55.08(9) 1_545 1_545
N6 Cd1 O4 111.53(10) . 1_545
O1 Cd1 O4 144.64(12) . 1_545
O2 Cd1 O4 92.91(9) 3_545 1_545
O3 Cd1 O2 87.00(11) 1_545 .
N6 Cd1 O2 105.01(12) . .
O1 Cd1 O2 53.16(11) . .
O2 Cd1 O2 71.52(12) 3_545 .
O4 Cd1 O2 138.45(10) 1_545 .
O3 Cd1 N1 90.15(12) 1_545 .
N6 Cd1 N1 87.88(12) . .
O1 Cd1 N1 75.54(12) . .
O2 Cd1 N1 162.63(12) 3_545 .
O4 Cd1 N1 75.77(10) 1_545 .
O2 Cd1 N1 125.59(11) . .
O3 Cd1 C12 27.62(10) 1_545 1_545
N6 Cd1 C12 139.10(12) . 1_545
O1 Cd1 C12 125.86(14) . 1_545
O2 Cd1 C12 96.00(11) 3_545 1_545
O4 Cd1 C12 27.60(9) 1_545 1_545
O2 Cd1 C12 113.80(12) . 1_545
N1 Cd1 C12 80.14(11) . 1_545
C1 O1 Cd1 96.8(3) . .
C1 O2 Cd1 150.7(3) . 3_545
C1 O2 Cd1 90.2(3) . .
Cd1 O2 Cd1 108.48(12) 3_545 .
C12 O3 Cd1 95.3(2) . 1_565
C12 O4 Cd1 87.1(2) . 1_565
C14 N1 C13 102.7(3) . .
C14 N1 Cd1 127.2(3) . .
C13 N1 Cd1 129.4(3) . .
C13 N2 N3 101.8(3) . .
C14 N3 N2 110.1(3) . .
C14 N3 C15 129.1(3) . .
N2 N3 C15 120.7(3) . .
C27 N4 N5 110.6(3) 2_444 .
C27 N4 C26 128.2(4) 2_444 .
N5 N4 C26 121.0(3) . .
C28 N5 N4 101.7(3) 2_444 .
C27 N6 C28 103.4(4) . .
C27 N6 Cd1 122.2(3) . .
C28 N6 Cd1 131.0(3) . .
C29 N7 N8 108.5(4) . .
C29 N7 C24 127.6(4) . .
N8 N7 C24 122.9(4) . .
C30 N8 N7 102.4(4) . .
C29 N9 C30 102.1(4) . .
O1 C1 O2 119.4(4) . .
O1 C1 C3 119.3(4) . .
O2 C1 C3 121.3(4) . .
C3 C2 C5 110.1(3) . .
C3 C2 H2A 109.6 . .
C5 C2 H2A 109.6 . .
C3 C2 H2B 109.6 . .
C5 C2 H2B 109.6 . .
H2A C2 H2B 108.2 . .
C1 C3 C2 110.3(3) . .
C1 C3 C6 110.6(3) . .
C2 C3 C6 109.9(3) . .
C1 C3 C4 108.2(3) . .
C2 C3 C4 108.7(3) . .
C6 C3 C4 109.1(3) . .
C7 C4 C3 110.0(3) . .
C7 C4 H4A 109.7 . .
C3 C4 H4A 109.7 . .
C7 C4 H4B 109.7 . .
C3 C4 H4B 109.7 . .
H4A C4 H4B 108.2 . .
C9 C5 C8 109.5(4) . .
C9 C5 C2 108.3(4) . .
C8 C5 C2 109.6(4) . .
C9 C5 H5 109.8 . .
C8 C5 H5 109.8 . .
C2 C5 H5 109.8 . .
C10 C6 C3 108.2(3) . .
C10 C6 H6A 110.0 . .
C3 C6 H6A 110.0 . .
C10 C6 H6B 110.0 . .
C3 C6 H6B 110.0 . .
H6A C6 H6B 108.4 . .
C4 C7 C11 109.4(3) . .
C4 C7 C12 112.0(3) . .
C11 C7 C12 109.6(3) . .
C4 C7 C9 108.6(3) . .
C11 C7 C9 109.0(3) . .
C12 C7 C9 108.2(3) . .
C10 C8 C5 109.8(4) . .
C10 C8 H8A 109.7 . .
C5 C8 H8A 109.7 . .
C10 C8 H8B 109.7 . .
C5 C8 H8B 109.7 . .
H8A C8 H8B 108.2 . .
C5 C9 C7 110.1(3) . .
C5 C9 H9A 109.6 . .
C7 C9 H9A 109.6 . .
C5 C9 H9B 109.6 . .
C7 C9 H9B 109.6 . .
H9A C9 H9B 108.2 . .
C8 C10 C11 109.3(4) . .
C8 C10 C6 110.8(4) . .
C11 C10 C6 109.9(4) . .
C8 C10 H10 109.0 . .
C11 C10 H10 109.0 . .
C6 C10 H10 109.0 . .
C10 C11 C7 110.1(3) . .
C10 C11 H11A 109.6 . .
C7 C11 H11A 109.6 . .
C10 C11 H11B 109.6 . .
C7 C11 H11B 109.6 . .
H11A C11 H11B 108.2 . .
O4 C12 O3 121.9(4) . .
O4 C12 C7 120.6(3) . .
O3 C12 C7 117.5(3) . .
O4 C12 Cd1 65.3(2) . 1_565
O3 C12 Cd1 57.08(19) . 1_565
C7 C12 Cd1 169.5(3) . 1_565
N2 C13 N1 115.2(4) . .
N2 C13 H13 122.4 . .
N1 C13 H13 122.4 . .
N1 C14 N3 110.2(4) . .
N1 C14 H14 124.9 . .
N3 C14 H14 124.9 . .
N3 C15 C18 111.4(3) . .
N3 C15 H15A 109.4 . .
C18 C15 H15A 109.4 . .
N3 C15 H15B 109.4 . .
C18 C15 H15B 109.4 . .
H15A C15 H15B 108.0 . .
C17 C16 H16A 109.5 . .
C17 C16 H16B 109.5 . .
H16A C16 H16B 109.5 . .
C17 C16 H16C 109.5 . .
H16A C16 H16C 109.5 . .
H16B C16 H16C 109.5 . .
C18 C17 C23 118.7(3) . .
C18 C17 C16 121.0(4) . .
C23 C17 C16 120.3(4) . .
C19 C18 C17 121.0(3) . .
C19 C18 C15 119.1(4) . .
C17 C18 C15 119.9(3) . .
C18 C19 C21 119.5(4) . .
C18 C19 C20 119.8(4) . .
C21 C19 C20 120.8(4) . .
C19 C20 H20A 109.5 . .
C19 C20 H20B 109.5 . .
H20A C20 H20B 109.5 . .
C19 C20 H20C 109.5 . .
H20A C20 H20C 109.5 . .
H20B C20 H20C 109.5 . .
C22 C21 C19 120.5(4) . .
C22 C21 C26 119.8(4) . .
C19 C21 C26 119.6(4) . .
C21 C22 C23 119.3(4) . .
C21 C22 C25 120.5(4) . .
C23 C22 C25 120.2(4) . .
C22 C23 C17 120.7(4) . .
C22 C23 C24 119.1(4) . .
C17 C23 C24 120.1(4) . .
N7 C24 C23 114.0(4) . .
N7 C24 H24A 108.7 . .
C23 C24 H24A 108.7 . .
N7 C24 H24B 108.7 . .
C23 C24 H24B 108.7 . .
H24A C24 H24B 107.6 . .
C22 C25 H25A 109.5 . .
C22 C25 H25B 109.5 . .
H25A C25 H25B 109.5 . .
C22 C25 H25C 109.5 . .
H25A C25 H25C 109.5 . .
H25B C25 H25C 109.5 . .
N4 C26 C21 113.6(3) . .
N4 C26 H26A 108.9 . .
C21 C26 H26A 108.9 . .
N4 C26 H26B 108.9 . .
C21 C26 H26B 108.9 . .
H26A C26 H26B 107.7 . .
N6 C27 N4 109.8(4) . 2_454
N6 C27 H27 125.1 . .
N4 C27 H27 125.1 2_454 .
N5 C28 N6 114.5(4) 2_454 .
N5 C28 H28 122.8 2_454 .
N6 C28 H28 122.8 . .
N7 C29 N9 111.5(5) . .
N7 C29 H29 124.2 . .
N9 C29 H29 124.2 . .
N8 C30 N9 115.5(5) . .
N8 C30 H30 122.2 . .
N9 C30 H30 122.2 . .

loop_
_geom_bond_atom_site_label_1
_geom_bond_atom_site_label_2
_geom_bond_distance
_geom_bond_site_symmetry_2
Cd1 O3 2.277(3) 1_545
Cd1 N6 2.303(3) .
Cd1 O1 2.333(3) .
Cd1 O2 2.383(3) 3_545
Cd1 O4 2.458(3) 1_545
Cd1 O2 2.470(3) .
Cd1 N1 2.474(3) .
Cd1 C12 2.701(4) 1_545
O1 C1 1.245(5) .
O2 C1 1.248(5) .
O2 Cd1 2.383(3) 3_545
O3 C12 1.258(4) .
O3 Cd1 2.277(3) 1_565
O4 C12 1.253(4) .
O4 Cd1 2.458(3) 1_565
N1 C14 1.321(5) .
N1 C13 1.345(5) .
N2 C13 1.315(5) .
N2 N3 1.359(5) .
N3 C14 1.323(5) .
N3 C15 1.469(5) .
N4 C27 1.324(5) 2_444
N4 N5 1.359(5) .
N4 C26 1.464(5) .
N5 C28 1.323(6) 2_444
N6 C27 1.315(5) .
N6 C28 1.350(5) .
N7 C29 1.316(6) .
N7 N8 1.362(5) .
N7 C24 1.457(5) .
N8 C30 1.307(6) .
N9 C29 1.317(7) .
N9 C30 1.333(7) .
C1 C3 1.517(5) .
C2 C3 1.541(5) .
C2 C5 1.530(6) .
C2 H2A 0.9700 .
C2 H2B 0.9700 .
C3 C6 1.544(5) .
C3 C4 1.537(5) .
C4 C7 1.534(5) .
C4 H4A 0.9700 .
C4 H4B 0.9700 .
C5 C9 1.531(6) .
C5 C8 1.531(8) .
C5 H5 0.9800 .
C6 C10 1.539(6) .
C6 H6A 0.9700 .
C6 H6B 0.9700 .
C7 C11 1.525(5) .
C7 C12 1.535(5) .
C7 C9 1.538(5) .
C8 C10 1.511(9) .
C8 H8A 0.9700 .
C8 H8B 0.9700 .
C9 H9A 0.9700 .
C9 H9B 0.9700 .
C10 C11 1.522(6) .
C10 H10 0.9800 .
C11 H11A 0.9700 .
C11 H11B 0.9700 .
C12 Cd1 2.701(4) 1_565
C13 H13 0.9300 .
C14 H14 0.9300 .
C15 C18 1.513(5) .
C15 H15A 0.9700 .
C15 H15B 0.9700 .
C16 C17 1.508(6) .
C16 H16A 0.9600 .
C16 H16B 0.9600 .
C16 H16C 0.9600 .
C17 C18 1.401(5) .
C17 C23 1.412(5) .
C18 C19 1.398(5) .
C19 C21 1.397(5) .
C19 C20 1.520(6) .
C20 H20A 0.9600 .
C20 H20B 0.9600 .
C20 H20C 0.9600 .
C21 C22 1.406(6) .
C21 C26 1.513(5) .
C22 C23 1.397(6) .
C22 C25 1.523(6) .
C23 C24 1.503(6) .
C24 H24A 0.9700 .
C24 H24B 0.9700 .
C25 H25A 0.9600 .
C25 H25B 0.9600 .
C25 H25C 0.9600 .
C26 H26A 0.9700 .
C26 H26B 0.9700 .
C27 N4 1.324(5) 2_454
C27 H27 0.9300 .
C28 N5 1.323(6) 2_454
C28 H28 0.9300 .
C29 H29 0.9300 .
C30 H30 0.9300 .
